data_7106280
loop_
_publ_author_name
'Benjamin M. Day'
'Natalie E. Mansfield'
'Martyn P. Coles'
'Peter B. Hitchcock'

_publ_section_title
;
 Bicyclic guanidinate compounds of magnesium and their activity as
 pre-catalysts in the Tishchenko reaction
;
_journal_name_full Chem.Commun.
_journal_page_first 4995
_journal_paper_doi 10.1039/c0cc04789a
_journal_volume 47
_journal_year 2011
_chemical_compound_source 'synthesis as described'
_chemical_formula_moiety 'C22 H40 Br2 Mg2 N6 O3, C4 H8 O'
_chemical_formula_sum 'C26 H48 Br2 Mg2 N6 O4'
_chemical_formula_weight 717.12
_chemical_name_systematic
;
?
;
_space_group_IT_number 52
_symmetry_cell_setting orthorhombic
_symmetry_Int_Tables_number 52
_symmetry_space_group_name_Hall '-P 2n 2bc'
_symmetry_space_group_name_H-M 'P n a n'
_atom_sites_solution_hydrogens geom
_atom_sites_solution_primary direct
_atom_sites_solution_secondary difmap
_audit_conform_dict_location ftp://ftp.iucr.org/pub/cif_core.dic
_audit_conform_dict_name cif_core.dic
_audit_conform_dict_version 2.2
_audit_creation_date 2009-02-06T10:50:22-00:00
_audit_creation_method 'WinGX routine CIF_UPDATE'
_cell_angle_alpha 90
_cell_angle_beta 90
_cell_angle_gamma 90
_cell_formula_units_Z 4
_cell_length_a 9.41340(10)
_cell_length_b 17.0471(2)
_cell_length_c 21.1472(3)
_cell_measurement_reflns_used 32311
_cell_measurement_temperature 173(2)
_cell_measurement_theta_max 26.733
_cell_measurement_theta_min 3.395
_cell_measurement_wavelength 0.71073
_cell_volume 3393.52(7)
_computing_cell_refinement 'HKL Scalepack (Otwinowski & Minor 1997)'
_computing_data_collection 'Collect (Nonius BV, 1997-2000)'
_computing_data_reduction 'HKL Denzo and Scalepack (Otwinowski & Minor 1997)'
_computing_molecular_graphics 'Ortep-3 for Windows (Farrugia, 1997)'
_computing_publication_material 'WinGX publication routines (Farrugia, 1999)'
_computing_structure_refinement 'SHELXL-97 (Sheldrick, 1997)'
_computing_structure_solution 'SHELXS-97 (Sheldrick, 1997)'
_diffrn_ambient_temperature 173(2)
_diffrn_detector 'CCD plate'
_diffrn_measured_fraction_theta_full 0.988
_diffrn_measured_fraction_theta_max 0.988
_diffrn_measurement_device '95mm CCD camera on \k-goniostat'
_diffrn_measurement_device_type KappaCCD
_diffrn_measurement_method 'CCD rotation images, thick slices'
_diffrn_orient_matrix_type 'by Nonius Collect from scalepack cell'
_diffrn_orient_matrix_UB_11 0.213291E-1
_diffrn_orient_matrix_UB_12 -0.6636E-3
_diffrn_orient_matrix_UB_13 0.463216E-1
_diffrn_orient_matrix_UB_21 -0.103703
_diffrn_orient_matrix_UB_22 -0.50443E-2
_diffrn_orient_matrix_UB_23 0.94148E-2
_diffrn_orient_matrix_UB_31 0.8709E-2
_diffrn_orient_matrix_UB_32 -0.05844
_diffrn_orient_matrix_UB_33 -0.13386E-2
_diffrn_radiation_monochromator graphite
_diffrn_radiation_probe x-ray
_diffrn_radiation_type MoK\a
_diffrn_radiation_wavelength 0.7107
_diffrn_reflns_av_R_equivalents 0.0729
_diffrn_reflns_av_unetI/netI 0.0238
_diffrn_reflns_limit_h_max 11
_diffrn_reflns_limit_h_min -11
_diffrn_reflns_limit_k_max 20
_diffrn_reflns_limit_k_min -20
_diffrn_reflns_limit_l_max 26
_diffrn_reflns_limit_l_min -26
_diffrn_reflns_number 55355
_diffrn_reflns_theta_full 26.7
_diffrn_reflns_theta_max 26.7
_diffrn_reflns_theta_min 3.71
_diffrn_source 'Enraf Nonius FR590'
_exptl_absorpt_coefficient_mu 2.464
_exptl_absorpt_correction_T_max 0.8272
_exptl_absorpt_correction_T_min 0.5252
_exptl_absorpt_correction_type multi-scan
_exptl_absorpt_process_details
;
[c.f. r.h. blessing, acta cryst. (1995), a51, 33-38]
;
_exptl_crystal_colour Colourless
_exptl_crystal_density_diffrn 1.404
_exptl_crystal_density_method 'not measured'
_exptl_crystal_description Block
_exptl_crystal_F_000 1488
_exptl_crystal_size_max 0.30
_exptl_crystal_size_mid 0.14
_exptl_crystal_size_min 0.08
_refine_diff_density_max 1.212
_refine_diff_density_min -0.962
_refine_diff_density_rms 0.117
_refine_ls_extinction_method none
_refine_ls_goodness_of_fit_ref 0.977
_refine_ls_hydrogen_treatment constr
_refine_ls_matrix_type full
_refine_ls_number_parameters 167
_refine_ls_number_reflns 3552
_refine_ls_number_restraints 0
_refine_ls_restrained_S_all 0.977
_refine_ls_R_factor_all 0.0766
_refine_ls_R_factor_gt 0.0629
_refine_ls_shift/su_max 0
_refine_ls_shift/su_mean 0
_refine_ls_structure_factor_coef Fsqd
_refine_ls_weighting_details 'calc w=1/[\s^2^(Fo^2^)+(0.1271P)^2^+11.1160P] where P=(Fo^2^+2Fc^2^)/3'
_refine_ls_weighting_scheme calc
_refine_ls_wR_factor_gt 0.188
_refine_ls_wR_factor_ref 0.2024
_reflns_number_gt 2936
_reflns_number_total 3552
_reflns_threshold_expression >2sigma(I)
_cod_data_source_file c0cc04789a.txt
_cod_data_source_block (2a)-jan709b
_cod_database_code 7106280

loop_
_symmetry_equiv_pos_as_xyz
'x, y, z'
'-x+1/2, -y+1/2, z+1/2'
'x, -y+1/2, -z+1/2'
'-x+1/2, y, -z'
'-x, -y, -z'
'x-1/2, y-1/2, -z-1/2'
'-x, y-1/2, z-1/2'
'x-1/2, -y, z'

loop_
_atom_site_label
_atom_site_type_symbol
_atom_site_fract_x
_atom_site_fract_y
_atom_site_fract_z
_atom_site_U_iso_or_equiv
_atom_site_adp_type
_atom_site_occupancy
_atom_site_symmetry_multiplicity
_atom_site_calc_flag
_atom_site_refinement_flags
_atom_site_disorder_assembly
_atom_site_disorder_group
Br Br 0.05407(5) 0.37133(4) 0.11527(3) 0.0526(3) Uani 1 1 d . . .
Mg Mg 0.24689(14) 0.31556(7) 0.17893(6) 0.0238(3) Uani 1 1 d . . .
O1 O 0.4144(3) 0.3615(2) 0.12539(14) 0.0351(7) Uani 1 1 d . . .
O2 O 0.0832(4) 0.25 0.25 0.0253(8) Uani 1 2 d S . .
N1 N 0.3129(4) 0.37822(19) 0.25553(16) 0.0335(8) Uani 1 1 d . . .
N2 N 0.3017(4) 0.2952(2) 0.34723(14) 0.0316(8) Uani 1 1 d . . .
C1 C 0.3222(5) 0.3609(2) 0.31715(19) 0.0346(10) Uani 1 1 d . A .
C6 C 0.5579(5) 0.3439(4) 0.1456(3) 0.0513(15) Uani 1 1 d . . .
H6A H 0.5842 0.2896 0.1336 0.062 Uiso 1 1 calc R . .
H6B H 0.5669 0.3494 0.192 0.062 Uiso 1 1 calc R . .
C7 C 0.6510(6) 0.4020(4) 0.1123(3) 0.0542(14) Uani 1 1 d . . .
H7A H 0.6591 0.4513 0.1368 0.065 Uiso 1 1 calc R . .
H7B H 0.7472 0.3803 0.105 0.065 Uiso 1 1 calc R . .
C8 C 0.5746(4) 0.4150(3) 0.0513(2) 0.0382(10) Uani 1 1 d . . .
H8A H 0.5974 0.3733 0.0204 0.046 Uiso 1 1 calc R . .
H8B H 0.5995 0.4666 0.0328 0.046 Uiso 1 1 calc R . .
C9 C 0.4199(4) 0.4123(3) 0.06977(19) 0.0344(10) Uani 1 1 d . . .
H9A H 0.3845 0.4655 0.0801 0.041 Uiso 1 1 calc R . .
H9B H 0.3616 0.3904 0.035 0.041 Uiso 1 1 calc R . .
C10 C -0.0092(5) 0.1937(3) 0.2171(2) 0.0336(9) Uani 1 1 d . . .
H10A H 0.0012 0.1991 0.1707 0.04 Uiso 1 1 calc R . .
H10B H 0.0159 0.1393 0.2291 0.04 Uiso 1 1 calc R . .
C11 C -0.1556(5) 0.2117(4) 0.2364(4) 0.0678(18) Uani 1 1 d . . .
H11A H -0.2197 0.2101 0.1993 0.081 Uiso 1 1 calc R . .
H11B H -0.1892 0.1728 0.2678 0.081 Uiso 1 1 calc R . .
N3 N 0.3305(13) 0.4295(5) 0.3560(4) 0.027(2) Uiso 0.461(19) 1 d P A 1
C2 C 0.3449(8) 0.4637(3) 0.2518(2) 0.0602(17) Uani 0.461(19) 1 d P A 1
H2A H 0.4248 0.4733 0.2223 0.072 Uiso 0.461(19) 1 calc PR A 1
H2B H 0.2608 0.493 0.2365 0.072 Uiso 0.461(19) 1 calc PR A 1
C3 C 0.3832(17) 0.4894(6) 0.3169(5) 0.038(3) Uiso 0.461(19) 1 d P A 1
H3A H 0.4875 0.4945 0.3215 0.045 Uiso 0.461(19) 1 calc PR A 1
H3B H 0.3383 0.5403 0.3271 0.045 Uiso 0.461(19) 1 calc PR A 1
C4 C 0.3704(18) 0.4001(7) 0.4152(6) 0.045(3) Uiso 0.461(19) 1 d P A 1
H4A H 0.3243 0.4301 0.4496 0.055 Uiso 0.461(19) 1 calc PR A 1
H4B H 0.4747 0.403 0.4207 0.055 Uiso 0.461(19) 1 calc PR A 1
C5 C 0.3200(8) 0.3146(3) 0.4152(2) 0.0585(16) Uani 0.461(19) 1 d P A 1
H5A H 0.3916 0.28 0.4351 0.07 Uiso 0.461(19) 1 calc PR A 1
H5B H 0.229 0.3093 0.4383 0.07 Uiso 0.461(19) 1 calc PR A 1
N3A N 0.3838(13) 0.4186(5) 0.3539(4) 0.037(2) Uiso 0.539(19) 1 d P A 2
C2A C 0.3449(8) 0.4637(3) 0.2518(2) 0.0602(17) Uani 0.539(19) 1 d P A 2
H2A1 H 0.2811 0.4901 0.2212 0.072 Uiso 0.539(19) 1 calc PR A 2
H2A2 H 0.4446 0.4726 0.2387 0.072 Uiso 0.539(19) 1 calc PR A 2
C3A C 0.3192(17) 0.4942(6) 0.3189(5) 0.048(3) Uiso 0.539(19) 1 d P A 2
H3A1 H 0.2172 0.5021 0.3282 0.057 Uiso 0.539(19) 1 calc PR A 2
H3A2 H 0.3732 0.5427 0.3281 0.057 Uiso 0.539(19) 1 calc PR A 2
C4A C 0.2982(15) 0.4048(6) 0.4172(5) 0.047(3) Uiso 0.539(19) 1 d P A 2
H4A1 H 0.3431 0.4298 0.4544 0.056 Uiso 0.539(19) 1 calc PR A 2
H4A2 H 0.1971 0.4204 0.414 0.056 Uiso 0.539(19) 1 calc PR A 2
C5A C 0.3200(8) 0.3146(3) 0.4152(2) 0.0585(16) Uani 0.539(19) 1 d P A 2
H5A1 H 0.4161 0.3002 0.4302 0.07 Uiso 0.539(19) 1 calc PR A 2
H5A2 H 0.2483 0.2874 0.4415 0.07 Uiso 0.539(19) 1 calc PR A 2
C1S C 0.25 0.590(2) 0.5 0.296(5) Uiso 0.8 2 d SP . 1
H1S1 H 0.1947 0.555 0.4717 0.355 Uiso 0.4 1 calc PR . 1
H1S2 H 0.3053 0.555 0.5283 0.355 Uiso 0.4 1 calc PR . 1
C2S C 0.350(2) 0.6288(10) 0.4612(10) 0.203(7) Uiso 0.8 1 d P B 1
H2S1 H 0.4481 0.6248 0.4777 0.243 Uiso 0.8 1 calc PR B 1
H2S2 H 0.3464 0.611 0.4167 0.243 Uiso 0.8 1 calc PR B 1
C3S C 0.2942(19) 0.6998(11) 0.4691(7) 0.201(7) Uiso 0.8 1 d P . 1
H3S1 H 0.2327 0.7131 0.4327 0.242 Uiso 0.8 1 calc PR . 1
H3S2 H 0.3708 0.7394 0.4719 0.242 Uiso 0.8 1 calc PR . 1
O1S O 0.25 0.590(2) 0.5 0.296(5) Uiso 0.2 2 d SP . 2
O2S O 0.350(2) 0.6288(10) 0.4612(10) 0.203(7) Uiso 0.2 1 d P C 2
O3S O 0.2942(19) 0.6998(11) 0.4691(7) 0.201(7) Uiso 0.2 1 d P . 2

loop_
_atom_site_aniso_label
_atom_site_aniso_U_11
_atom_site_aniso_U_22
_atom_site_aniso_U_33
_atom_site_aniso_U_23
_atom_site_aniso_U_13
_atom_site_aniso_U_12
Br 0.0316(3) 0.0712(4) 0.0549(4) 0.0327(3) -0.0046(2) 0.0029(2)
Mg 0.0249(7) 0.0276(7) 0.0189(6) 0.0049(5) -0.0017(5) 0.0004(5)
O1 0.0198(14) 0.0542(19) 0.0313(15) 0.0248(13) -0.0017(12) 0.0017(13)
O2 0.0212(18) 0.0244(18) 0.0302(19) -0.0047(15) 0 0
N1 0.048(2) 0.0291(18) 0.0233(16) 0.0059(13) -0.0017(15) -0.0148(16)
N2 0.046(2) 0.0323(18) 0.0169(15) 0.0025(13) -0.0071(14) -0.0059(15)
C1 0.048(3) 0.030(2) 0.026(2) -0.0018(16) -0.0034(18) -0.0114(19)
C6 0.020(2) 0.086(4) 0.048(3) 0.034(3) -0.0066(19) 0.006(2)
C7 0.029(3) 0.080(4) 0.053(3) 0.014(3) -0.002(2) -0.003(3)
C8 0.025(2) 0.055(3) 0.034(2) 0.011(2) 0.0067(17) -0.0005(19)
C9 0.026(2) 0.052(3) 0.0253(19) 0.0197(18) 0.0016(15) 0.0001(18)
C10 0.028(2) 0.033(2) 0.039(2) -0.0022(18) -0.0072(18) -0.0086(17)
C11 0.026(2) 0.083(4) 0.095(5) -0.025(4) 0.000(3) -0.010(3)
C2 0.105(5) 0.037(3) 0.039(3) 0.007(2) -0.007(3) -0.032(3)
C5 0.102(5) 0.052(3) 0.021(2) 0.000(2) -0.009(3) -0.021(3)
C2A 0.105(5) 0.037(3) 0.039(3) 0.007(2) -0.007(3) -0.032(3)
C5A 0.102(5) 0.052(3) 0.021(2) 0.000(2) -0.009(3) -0.021(3)

loop_
_atom_type_symbol
_atom_type_description
_atom_type_scat_dispersion_real
_atom_type_scat_dispersion_imag
_atom_type_scat_source
C C 0.0033 0.0016 'International Tables Vol C Tables 4.2.6.8 and 6.1.1.4'
H H 0 0 'International Tables Vol C Tables 4.2.6.8 and 6.1.1.4'
Br Br -0.2901 2.4595 'International Tables Vol C Tables 4.2.6.8 and 6.1.1.4'
Mg Mg 0.0486 0.0363 'International Tables Vol C Tables 4.2.6.8 and 6.1.1.4'
N N 0.0061 0.0033 'International Tables Vol C Tables 4.2.6.8 and 6.1.1.4'
O O 0.0106 0.006 'International Tables Vol C Tables 4.2.6.8 and 6.1.1.4'

loop_
_geom_angle_atom_site_label_1
_geom_angle_atom_site_label_2
_geom_angle_atom_site_label_3
_geom_angle
_geom_angle_site_symmetry_1
_geom_angle_site_symmetry_3
_geom_angle_publ_flag
N2 Mg N1 128.71(16) 3 . ?
N2 Mg O1 90.52(15) 3 . ?
N1 Mg O1 90.22(15) . . ?
N2 Mg O2 84.38(11) 3 . ?
N1 Mg O2 86.73(11) . . ?
O1 Mg O2 170.47(12) . . ?
N2 Mg Br 113.48(12) 3 . ?
N1 Mg Br 117.33(12) . . ?
O1 Mg Br 96.64(9) . . ?
O2 Mg Br 92.78(8) . . ?
C6 O1 C9 109.1(3) . . ?
C6 O1 Mg 117.7(2) . . ?
C9 O1 Mg 133.1(2) . . ?
C10 O2 C10 107.5(4) . 3 ?
C10 O2 Mg 112.54(18) . . ?
C10 O2 Mg 111.60(18) 3 . ?
C10 O2 Mg 111.60(18) . 3 ?
C10 O2 Mg 112.54(18) 3 3 ?
Mg O2 Mg 101.10(15) . 3 ?
C1 N1 C2 104.7(3) . . ?
C1 N1 Mg 132.7(3) . . ?
C2 N1 Mg 122.1(3) . . ?
C1 N2 C5 105.3(4) . . ?
C1 N2 Mg 134.7(3) . 3 ?
C5 N2 Mg 120.0(3) . 3 ?
N2 C1 N1 130.9(4) . . ?
N2 C1 N3A 113.6(5) . . ?
N1 C1 N3A 114.7(5) . . ?
N2 C1 N3 115.5(4) . . ?
N1 C1 N3 112.4(5) . . ?
O1 C6 C7 105.7(4) . . ?
O1 C6 H6A 110.6 . . ?
C7 C6 H6A 110.6 . . ?
O1 C6 H6B 110.6 . . ?
C7 C6 H6B 110.6 . . ?
H6A C6 H6B 108.7 . . ?
C8 C7 C6 102.8(4) . . ?
C8 C7 H7A 111.2 . . ?
C6 C7 H7A 111.2 . . ?
C8 C7 H7B 111.2 . . ?
C6 C7 H7B 111.2 . . ?
H7A C7 H7B 109.1 . . ?
C7 C8 C9 103.7(4) . . ?
C7 C8 H8A 111 . . ?
C9 C8 H8A 111 . . ?
C7 C8 H8B 111 . . ?
C9 C8 H8B 111 . . ?
H8A C8 H8B 109 . . ?
O1 C9 C8 105.1(3) . . ?
O1 C9 H9A 110.7 . . ?
C8 C9 H9A 110.7 . . ?
O1 C9 H9B 110.7 . . ?
C8 C9 H9B 110.7 . . ?
H9A C9 H9B 108.8 . . ?
C11 C10 O2 106.6(4) . . ?
C11 C10 H10A 110.4 . . ?
O2 C10 H10A 110.4 . . ?
C11 C10 H10B 110.4 . . ?
O2 C10 H10B 110.4 . . ?
H10A C10 H10B 108.6 . . ?
C11 C11 C10 107.7(3) 3 . ?
C11 C11 H11A 110.2 3 . ?
C10 C11 H11A 110.2 . . ?
C11 C11 H11B 110.2 3 . ?
C10 C11 H11B 110.2 . . ?
H11A C11 H11B 108.5 . . ?
C4 N3 C3 133.8(12) . . ?
C4 N3 C1 103.6(8) . . ?
C3 N3 C1 106.0(7) . . ?
C3 C2 N1 106.7(5) . . ?
C3 C2 H2A 110.4 . . ?
N1 C2 H2A 110.4 . . ?
C3 C2 H2B 110.4 . . ?
N1 C2 H2B 110.4 . . ?
H2A C2 H2B 108.6 . . ?
N3 C3 C2 104.2(8) . . ?
N3 C3 H3A 110.9 . . ?
C2 C3 H3A 110.9 . . ?
N3 C3 H3B 110.9 . . ?
C2 C3 H3B 110.9 . . ?
H3A C3 H3B 108.9 . . ?
N3 C4 C5 104.9(9) . . ?
N3 C4 H4A 110.8 . . ?
C5 C4 H4A 110.8 . . ?
N3 C4 H4B 110.8 . . ?
C5 C4 H4B 110.8 . . ?
H4A C4 H4B 108.8 . . ?
N2 C5 C4 104.3(5) . . ?
N2 C5 H5A 110.9 . . ?
C4 C5 H5A 110.9 . . ?
N2 C5 H5B 110.9 . . ?
C4 C5 H5B 110.9 . . ?
H5A C5 H5B 108.9 . . ?
C1 N3A C4A 99.0(7) . . ?
C1 N3A C3A 98.8(8) . . ?
C4A N3A C3A 108.5(12) . . ?
N3A C3A H3A1 112.6 . . ?
N3A C3A H3A2 112.6 . . ?
H3A1 C3A H3A2 110.1 . . ?
N3A C4A H4A1 113 . . ?
N3A C4A H4A2 113 . . ?
H4A1 C4A H4A2 110.4 . . ?
C2S C1S C2S 124(3) 4_556 . ?
C2S C1S C3S 84(2) 4_556 . ?
C2S C1S C3S 84(2) . 4_556 ?
C2S C1S H1S1 106.3 4_556 . ?
C2S C1S H1S1 106.3 . . ?
C3S C1S H1S1 117.8 . . ?
C3S C1S H1S1 129.8 4_556 . ?
C2S C1S H1S2 106.3 4_556 . ?
C2S C1S H1S2 106.3 . . ?
C3S C1S H1S2 129.8 . . ?
C3S C1S H1S2 117.8 4_556 . ?
H1S1 C1S H1S2 106.4 . . ?
C3S C2S C1S 95(2) . . ?
C3S C2S H2S1 112.7 . . ?
C1S C2S H2S1 112.7 . . ?
C3S C2S H2S2 112.7 . . ?
C1S C2S H2S2 112.7 . . ?
H2S1 C2S H2S2 110.2 . . ?
C2S C3S C3S 108.5(12) . 4_556 ?
C3S C3S C1S 67.6(7) 4_556 . ?
C2S C3S H3S1 110 . . ?
C3S C3S H3S1 110 4_556 . ?
C1S C3S H3S1 110 . . ?
C2S C3S H3S2 110 . . ?
C3S C3S H3S2 110 4_556 . ?
C1S C3S H3S2 139.6 . . ?
H3S1 C3S H3S2 108.4 . . ?

loop_
_geom_bond_atom_site_label_1
_geom_bond_atom_site_label_2
_geom_bond_distance
_geom_bond_site_symmetry_2
_geom_bond_publ_flag
Br Mg 2.4516(13) . ?
Mg N2 2.034(4) 3 ?
Mg N1 2.037(4) . ?
Mg O1 2.093(3) . ?
Mg O2 2.426(3) . ?
O1 C6 1.448(5) . ?
O1 C9 1.461(4) . ?
O2 C10 1.471(5) . ?
O2 C10 1.471(5) 3 ?
O2 Mg 2.426(3) 3 ?
N1 C1 1.339(5) . ?
N1 C2 1.491(6) . ?
N2 C1 1.303(5) . ?
N2 C5 1.486(5) . ?
N2 Mg 2.034(4) 3 ?
C1 N3A 1.381(9) . ?
C1 N3 1.431(9) . ?
C6 C7 1.498(8) . ?
C6 H6A 0.99 . ?
C6 H6B 0.99 . ?
C7 C8 1.495(7) . ?
C7 H7A 0.99 . ?
C7 H7B 0.99 . ?
C8 C9 1.508(6) . ?
C8 H8A 0.99 . ?
C8 H8B 0.99 . ?
C9 H9A 0.99 . ?
C9 H9B 0.99 . ?
C10 C11 1.470(7) . ?
C10 H10A 0.99 . ?
C10 H10B 0.99 . ?
C11 C11 1.425(13) 3 ?
C11 H11A 0.99 . ?
C11 H11B 0.99 . ?
N3 C4 1.401(15) . ?
N3 C3 1.404(14) . ?
C2 C3 1.489(11) . ?
C2 H2A 0.99 . ?
C2 H2B 0.99 . ?
C3 H3A 0.99 . ?
C3 H3B 0.99 . ?
C4 C5 1.532(13) . ?
C4 H4A 0.99 . ?
C4 H4B 0.99 . ?
C5 H5A 0.99 . ?
C5 H5B 0.99 . ?
N3A C4A 1.580(15) . ?
N3A C3A 1.605(16) . ?
C3A H3A1 0.99 . ?
C3A H3A2 0.99 . ?
C4A H4A1 0.99 . ?
C4A H4A2 0.99 . ?
C1S C2S 1.41(2) 4_556 ?
C1S C2S 1.41(2) . ?
C1S C3S 2.03(4) . ?
C1S C3S 2.03(4) 4_556 ?
C1S H1S1 0.99 . ?
C1S H1S2 0.99 . ?
C2S C3S 1.329(19) . ?
C2S H2S1 0.99 . ?
C2S H2S2 0.99 . ?
C3S C3S 1.55(3) 4_556 ?
C3S H3S1 0.99 . ?
C3S H3S2 0.99 . ?
